data_4332710
loop_
_publ_author_name
'Xu, Guo-Lin'
'Ren, Tong'

_publ_section_title
;
 Suzuki Coupling at the Periphery of Diruthenium Coordination and
 Organometallic Compounds
;
_journal_issue 26
_journal_name_full 'Inorganic Chemistry'
_journal_page_first 10449
_journal_page_last 10456
_journal_paper_doi 10.1021/ic060734y
_journal_volume 45
_journal_year 2006
_chemical_formula_sum 'C52 H30 Cl13 I2 N8 Ru2'
_chemical_formula_weight 1683.63
_chemical_name_systematic
; 
 ? 
;
_space_group_IT_number 14
_symmetry_cell_setting monoclinic
_symmetry_space_group_name_Hall '-P 2yn'
_symmetry_space_group_name_H-M 'P 1 21/n 1'
_atom_sites_solution_hydrogens geom
_atom_sites_solution_primary direct
_atom_sites_solution_secondary difmap
_audit_creation_method SHELXL-97
_cell_angle_alpha 90.00
_cell_angle_beta 91.823(2)
_cell_angle_gamma 90.00
_cell_formula_units_Z 4
_cell_length_a 11.2942(13)
_cell_length_b 24.715(3)
_cell_length_c 21.414(2)
_cell_measurement_reflns_used 11040
_cell_measurement_temperature 300(2)
_cell_measurement_theta_max 26.522
_cell_measurement_theta_min 2.226
_cell_volume 5974.4(11)
_computing_cell_refinement 'Bruker SMART'
_computing_data_collection 'Bruker SMART'
_computing_data_reduction 'Bruker SAINT'
_computing_molecular_graphics 'Bruker SHELXTL'
_computing_publication_material 'Bruker SHELXTL'
_computing_structure_refinement 'SHELXL-97 (Sheldrick, 1997)'
_computing_structure_solution 'SHELXS-97 (Sheldrick, 1990)'
_diffrn_ambient_temperature 300(2)
_diffrn_measured_fraction_theta_full 0.999
_diffrn_measured_fraction_theta_max 0.999
_diffrn_measurement_device_type 'CCD area detector'
_diffrn_measurement_method 'phi and omega scans'
_diffrn_radiation_monochromator graphite
_diffrn_radiation_source 'fine-focus sealed tube'
_diffrn_radiation_type MoK\a
_diffrn_radiation_wavelength 0.71073
_diffrn_reflns_av_R_equivalents 0.0631
_diffrn_reflns_av_sigmaI/netI 0.0660
_diffrn_reflns_limit_h_max 13
_diffrn_reflns_limit_h_min -12
_diffrn_reflns_limit_k_max 29
_diffrn_reflns_limit_k_min -27
_diffrn_reflns_limit_l_max 25
_diffrn_reflns_limit_l_min -17
_diffrn_reflns_number 30772
_diffrn_reflns_theta_full 25.00
_diffrn_reflns_theta_max 25.00
_diffrn_reflns_theta_min 1.26
_exptl_absorpt_coefficient_mu 2.164
_exptl_absorpt_correction_T_max 1.000000
_exptl_absorpt_correction_T_min 0.744064
_exptl_absorpt_correction_type empirical
_exptl_absorpt_process_details
; 
  SADABS, Absorption corrections using Bruker CCD based on the method of 
  Bob Blessing.  Acta Cryst. 1995, A51, 33 
;
_exptl_crystal_colour brown
_exptl_crystal_density_diffrn 1.872
_exptl_crystal_density_method 'not measured'
_exptl_crystal_description block
_exptl_crystal_F_000 3252
_exptl_crystal_size_max 0.43
_exptl_crystal_size_mid 0.36
_exptl_crystal_size_min 0.04
_refine_diff_density_max 1.033
_refine_diff_density_min -0.824
_refine_diff_density_rms 0.109
_refine_ls_extinction_method none
_refine_ls_goodness_of_fit_ref 1.009
_refine_ls_hydrogen_treatment mixed
_refine_ls_matrix_type full
_refine_ls_number_parameters 704
_refine_ls_number_reflns 10525
_refine_ls_number_restraints 1
_refine_ls_restrained_S_all 1.009
_refine_ls_R_factor_all 0.0723
_refine_ls_R_factor_gt 0.0463
_refine_ls_shift/su_max 0.005
_refine_ls_shift/su_mean 0.000
_refine_ls_structure_factor_coef Fsqd
_refine_ls_weighting_details 'calc w=1/[\s^2^(Fo^2^)+(0.0520P)^2^+0.0000P] where P=(Fo^2^+2Fc^2^)/3'
_refine_ls_weighting_scheme calc
_refine_ls_wR_factor_gt 0.1057
_refine_ls_wR_factor_ref 0.1137
_reflns_number_gt 7077
_reflns_number_total 10525
_reflns_threshold_expression >2sigma(I)
_cod_data_source_file ic060734ysup1.cif
_cod_data_source_block comp1c
_cod_depositor_comments
;
The following automatic conversions were performed:

'_symmetry_cell_setting' value 'Monoclinic' changed to 'monoclinic'
according to /home/saulius/struct/CIF-dictionaries/cif_core.dic
dictionary named 'cif_core.dic' version 2.4.2 from 2011-04-26.

Automatic conversion script
Id: cif_fix_values 1891 2012-01-12 08:04:46Z andrius 
;
_cod_original_cell_volume 5974.5(12)
_cod_original_sg_symbol_H-M P2(1)/n
_cod_database_code 4332710

loop_
_symmetry_equiv_pos_as_xyz
'x, y, z'
'-x+1/2, y+1/2, -z+1/2'
'-x, -y, -z'
'x-1/2, -y-1/2, z-1/2'

loop_
_atom_site_label
_atom_site_type_symbol
_atom_site_fract_x
_atom_site_fract_y
_atom_site_fract_z
_atom_site_U_iso_or_equiv
_atom_site_adp_type
_atom_site_occupancy
_atom_site_symmetry_multiplicity
_atom_site_calc_flag
_atom_site_refinement_flags
_atom_site_disorder_assembly
_atom_site_disorder_group
Ru2 Ru -0.02799(4) 0.173713(16) 0.24556(2) 0.03161(12) Uani 1 1 d D . .
Ru1 Ru 0.06228(4) 0.088636(16) 0.24422(2) 0.03193(12) Uani 1 1 d D A .
I2 I -0.35379(5) 0.28730(2) 0.52567(3) 0.08186(19) Uani 1 1 d . . .
I1 I 0.62953(4) 0.02778(2) 0.43496(3) 0.08159(19) Uani 1 1 d . . .
Cl2 Cl 0.0780(3) 0.38136(9) 0.35734(12) 0.1130(9) Uani 1 1 d . A .
Cl3 Cl 0.2959(2) 0.38166(7) 0.13592(13) 0.0959(8) Uani 1 1 d . A .
Cl4 Cl 0.55581(18) -0.01414(9) 0.24513(13) 0.0955(7) Uani 1 1 d . A .
Cl5 Cl 0.5142(2) 0.10482(12) 0.03595(12) 0.1130(9) Uani 1 1 d . A .
Cl6 Cl -0.0715(2) 0.37580(8) 0.11945(16) 0.1209(10) Uani 1 1 d . A .
Cl7 Cl -0.3124(2) 0.24219(10) -0.03741(11) 0.1055(8) Uani 1 1 d . A .
Cl8 Cl 0.2048(3) -0.07357(13) 0.03838(16) 0.1536(15) Uani 1 1 d . A .
Cl9 Cl -0.2667(3) -0.06561(13) 0.05614(19) 0.1554(14) Uani 1 1 d . A .
Cl10 Cl -0.49163(17) 0.24346(9) 0.11876(11) 0.0856(6) Uani 1 1 d . A .
Cl11 Cl -0.51162(16) 0.24901(8) 0.36786(11) 0.0813(6) Uani 1 1 d . A .
Cl12 Cl -0.1994(3) -0.14172(9) 0.24120(18) 0.1517(13) Uani 1 1 d . A .
Cl13 Cl -0.0568(4) -0.06886(13) 0.46666(15) 0.1521(13) Uani 1 1 d . A .
C1 C 0.0741(5) 0.1414(2) 0.3680(3) 0.0393(13) Uani 1 1 d . . .
H1A H 0.0951 0.1456 0.4101 0.047 Uiso 1 1 calc R A .
C2 C -0.0845(5) 0.2012(2) 0.3837(3) 0.0400(13) Uani 1 1 d . . .
C3 C -0.1275(6) 0.2519(2) 0.3708(3) 0.0576(18) Uani 1 1 d . A .
H3A H -0.1059 0.2692 0.3343 0.069 Uiso 1 1 calc R . .
C4 C -0.2028(6) 0.2782(2) 0.4111(4) 0.0602(19) Uani 1 1 d . . .
H4A H -0.2316 0.3126 0.4022 0.072 Uiso 1 1 calc R A .
C5 C -0.2334(6) 0.2514(3) 0.4649(3) 0.0569(17) Uani 1 1 d . A .
C6 C -0.1952(6) 0.2013(3) 0.4771(3) 0.065(2) Uani 1 1 d . . .
H6A H -0.2179 0.1838 0.5132 0.078 Uiso 1 1 calc R A .
C7 C -0.1217(6) 0.1754(3) 0.4360(3) 0.0591(18) Uani 1 1 d . A .
H7A H -0.0975 0.1401 0.4441 0.071 Uiso 1 1 calc R . .
C8 C 0.2370(5) 0.0849(2) 0.3620(3) 0.0369(13) Uani 1 1 d . . .
C9 C 0.3241(5) 0.1223(2) 0.3752(3) 0.0499(15) Uani 1 1 d . A .
H9A H 0.3087 0.1588 0.3684 0.060 Uiso 1 1 calc R . .
C10 C 0.4340(5) 0.1065(3) 0.3981(3) 0.0565(17) Uani 1 1 d . . .
H10A H 0.4914 0.1323 0.4084 0.068 Uiso 1 1 calc R A .
C11 C 0.4585(5) 0.0526(3) 0.4059(3) 0.0521(16) Uani 1 1 d . A .
C12 C 0.3714(5) 0.0143(3) 0.3945(3) 0.0556(17) Uani 1 1 d . . .
H12A H 0.3877 -0.0222 0.4009 0.067 Uiso 1 1 calc R A .
C13 C 0.2594(5) 0.0305(2) 0.3734(3) 0.0494(15) Uani 1 1 d . A .
H13A H 0.1996 0.0051 0.3670 0.059 Uiso 1 1 calc R . .
C14 C 0.2261(4) 0.1759(2) 0.2158(3) 0.0403(14) Uani 1 1 d . . .
H14A H 0.2967 0.1922 0.2048 0.048 Uiso 1 1 calc R A .
C15 C 0.1616(5) 0.2639(2) 0.2391(3) 0.0404(14) Uani 1 1 d . . .
C16 C 0.1234(6) 0.2918(2) 0.2910(3) 0.0563(17) Uani 1 1 d . A .
H16A H 0.0888 0.2733 0.3235 0.068 Uiso 1 1 calc R . .
C17 C 0.1371(7) 0.3468(3) 0.2937(4) 0.068(2) Uani 1 1 d . . .
C18 C 0.1915(6) 0.3759(3) 0.2463(4) 0.070(2) Uani 1 1 d . A .
H18A H 0.2017 0.4132 0.2487 0.084 Uiso 1 1 calc R . .
C19 C 0.2287(6) 0.3470(2) 0.1967(4) 0.0582(18) Uani 1 1 d . . .
C20 C 0.2132(5) 0.2919(2) 0.1903(3) 0.0493(16) Uani 1 1 d . A .
H20A H 0.2365 0.2739 0.1545 0.059 Uiso 1 1 calc R . .
C21 C 0.3196(5) 0.0959(2) 0.1875(3) 0.0432(15) Uani 1 1 d . . .
C22 C 0.3583(5) 0.1106(3) 0.1283(3) 0.0579(17) Uani 1 1 d . A .
H22A H 0.3176 0.1362 0.1042 0.069 Uiso 1 1 calc R . .
C23 C 0.4605(6) 0.0853(3) 0.1067(4) 0.069(2) Uani 1 1 d . . .
C24 C 0.5194(6) 0.0459(3) 0.1418(4) 0.073(2) Uani 1 1 d . A .
H24A H 0.5854 0.0284 0.1264 0.087 Uiso 1 1 calc R . .
C25 C 0.4789(6) 0.0332(3) 0.1990(4) 0.0599(18) Uani 1 1 d . . .
C26 C 0.3800(5) 0.0579(2) 0.2225(3) 0.0486(15) Uani 1 1 d . A .
H26A H 0.3546 0.0488 0.2620 0.058 Uiso 1 1 calc R . .
C27 C -0.0448(4) 0.1237(2) 0.1221(3) 0.0389(13) Uani 1 1 d . . .
H27A H -0.0679 0.1201 0.0802 0.047 Uiso 1 1 calc R A .
C28 C -0.1059(5) 0.2155(2) 0.1131(3) 0.0408(14) Uani 1 1 d . . .
C29 C -0.0773(5) 0.2677(2) 0.1326(3) 0.0555(17) Uani 1 1 d . A .
H29A H -0.0327 0.2731 0.1693 0.067 Uiso 1 1 calc R . .
C30 C -0.1155(6) 0.3118(3) 0.0969(4) 0.069(2) Uani 1 1 d . . .
C31 C -0.1859(7) 0.3050(3) 0.0433(4) 0.077(2) Uani 1 1 d . A .
H31A H -0.2099 0.3344 0.0189 0.092 Uiso 1 1 calc R . .
C32 C -0.2190(6) 0.2528(3) 0.0276(3) 0.0585(18) Uani 1 1 d . . .
C33 C -0.1800(5) 0.2085(2) 0.0611(3) 0.0466(15) Uani 1 1 d . A .
H33A H -0.2035 0.1739 0.0489 0.056 Uiso 1 1 calc R . .
C34 C -0.0076(6) 0.0317(2) 0.1182(3) 0.0479(15) Uani 1 1 d . . .
C35 C -0.1200(7) 0.0089(3) 0.1054(4) 0.071(2) Uani 1 1 d . A .
H35A H -0.1884 0.0262 0.1180 0.085 Uiso 1 1 calc R . .
C36 C -0.1263(8) -0.0397(3) 0.0736(4) 0.086(3) Uani 1 1 d . . .
C37 C -0.0274(9) -0.0662(3) 0.0550(4) 0.092(3) Uani 1 1 d . A .
H37A H -0.0333 -0.0997 0.0355 0.110 Uiso 1 1 calc R . .
C38 C 0.0799(7) -0.0424(3) 0.0657(4) 0.076(2) Uani 1 1 d . . .
C39 C 0.0904(6) 0.0060(3) 0.0965(3) 0.0651(19) Uani 1 1 d . A .
H39A H 0.1647 0.0217 0.1027 0.078 Uiso 1 1 calc R . .
C40 C -0.1940(5) 0.0887(2) 0.2760(3) 0.0409(14) Uani 1 1 d . . .
H40A H -0.2653 0.0737 0.2882 0.049 Uiso 1 1 calc R A .
C41 C -0.2991(5) 0.1705(2) 0.2535(3) 0.0414(14) Uani 1 1 d . . .
C42 C -0.3430(5) 0.1858(2) 0.1955(3) 0.0473(15) Uani 1 1 d . A .
H42A H -0.3093 0.1726 0.1595 0.057 Uiso 1 1 calc R . .
C43 C -0.4395(5) 0.2216(3) 0.1914(3) 0.0558(18) Uani 1 1 d . . .
C44 C -0.4902(5) 0.2415(3) 0.2442(4) 0.0582(18) Uani 1 1 d . A .
H44A H -0.5519 0.2663 0.2414 0.070 Uiso 1 1 calc R . .
C45 C -0.4475(5) 0.2237(2) 0.3008(4) 0.0532(17) Uani 1 1 d . . .
C46 C -0.3530(5) 0.1877(2) 0.3075(3) 0.0452(14) Uani 1 1 d . A .
H46A H -0.3269 0.1755 0.3467 0.054 Uiso 1 1 calc R . .
C47 C -0.1065(5) 0.0050(2) 0.3028(3) 0.0472(16) Uani 1 1 d . . .
C48 C -0.1435(6) -0.0375(3) 0.2646(4) 0.068(2) Uani 1 1 d . A .
H48A H -0.1624 -0.0315 0.2226 0.082 Uiso 1 1 calc R . .
C49 C -0.1522(7) -0.0892(3) 0.2898(5) 0.079(2) Uani 1 1 d . . .
C50 C -0.1248(7) -0.0996(3) 0.3520(5) 0.079(3) Uani 1 1 d . A .
H50A H -0.1312 -0.1343 0.3683 0.095 Uiso 1 1 calc R . .
C51 C -0.0880(7) -0.0572(3) 0.3887(4) 0.076(2) Uani 1 1 d . . .
C52 C -0.0772(6) -0.0049(3) 0.3651(4) 0.0603(18) Uani 1 1 d . A .
H52A H -0.0506 0.0231 0.3910 0.072 Uiso 1 1 calc R . .
N2 N -0.0089(4) 0.17460(18) 0.3411(2) 0.0397(11) Uani 1 1 d . A .
N1 N 0.1250(4) 0.10333(17) 0.3352(2) 0.0373(11) Uani 1 1 d . A .
N4 N 0.1388(4) 0.20728(16) 0.2346(2) 0.0354(10) Uani 1 1 d . A .
N3 N 0.2176(4) 0.12285(17) 0.2121(2) 0.0380(11) Uani 1 1 d . A .
N6 N -0.0575(4) 0.17149(17) 0.1496(2) 0.0353(10) Uani 1 1 d . A .
N5 N -0.0011(4) 0.08169(17) 0.1517(2) 0.0388(11) Uani 1 1 d . A .
N8 N -0.1913(3) 0.13915(16) 0.2572(2) 0.0341(10) Uani 1 1 d . A .
N7 N -0.0966(4) 0.05853(17) 0.2780(2) 0.0403(11) Uani 1 1 d . A .
Cl1 Cl 0.13747(13) -0.00206(6) 0.24154(8) 0.0423(5) Uani 0.876(4) 1 d PD A 1
Cl1B Cl -0.1203(10) 0.2635(4) 0.2432(7) 0.050(4) Uani 0.124(4) 1 d PD A 2

loop_
_atom_site_aniso_label
_atom_site_aniso_U_11
_atom_site_aniso_U_22
_atom_site_aniso_U_33
_atom_site_aniso_U_23
_atom_site_aniso_U_13
_atom_site_aniso_U_12
Ru2 0.0296(2) 0.0259(2) 0.0393(3) -0.0011(2) 0.00028(18) 0.00171(17)
Ru1 0.0300(2) 0.0253(2) 0.0404(3) -0.0010(2) 0.00029(18) 0.00235(17)
I2 0.0786(4) 0.0976(4) 0.0709(4) -0.0142(3) 0.0245(3) 0.0271(3)
I1 0.0470(3) 0.0955(4) 0.1013(4) 0.0237(3) -0.0126(3) 0.0173(3)
Cl2 0.184(3) 0.0644(13) 0.0904(17) -0.0340(13) 0.0102(17) 0.0090(15)
Cl3 0.1057(16) 0.0440(10) 0.140(2) 0.0145(12) 0.0398(15) -0.0160(10)
Cl4 0.0654(12) 0.0737(13) 0.147(2) 0.0021(14) -0.0103(13) 0.0309(10)
Cl5 0.0910(16) 0.157(2) 0.0945(17) -0.0003(17) 0.0499(14) 0.0035(15)
Cl6 0.1052(17) 0.0386(11) 0.216(3) 0.0104(15) -0.0413(19) -0.0065(11)
Cl7 0.136(2) 0.1008(17) 0.0768(15) 0.0169(13) -0.0476(14) 0.0232(15)
Cl8 0.126(2) 0.165(3) 0.167(3) -0.104(2) -0.045(2) 0.086(2)
Cl9 0.113(2) 0.128(2) 0.226(4) -0.092(3) 0.008(2) -0.0480(18)
Cl10 0.0605(11) 0.1037(16) 0.0915(15) 0.0341(13) -0.0138(10) 0.0170(11)
Cl11 0.0587(11) 0.0812(13) 0.1051(16) -0.0299(12) 0.0186(11) 0.0111(9)
Cl12 0.220(4) 0.0473(13) 0.187(3) -0.0183(16) -0.012(3) -0.0273(17)
Cl13 0.222(4) 0.122(2) 0.110(2) 0.069(2) -0.035(2) -0.024(2)
C1 0.045(3) 0.036(3) 0.037(3) -0.004(3) -0.002(3) -0.002(3)
C2 0.041(3) 0.042(3) 0.037(3) -0.003(3) 0.000(3) 0.002(3)
C3 0.065(4) 0.044(4) 0.065(5) 0.010(3) 0.022(4) 0.010(3)
C4 0.064(4) 0.040(4) 0.078(5) -0.005(4) 0.020(4) 0.011(3)
C5 0.062(4) 0.058(4) 0.052(4) -0.006(4) 0.012(3) 0.015(3)
C6 0.078(5) 0.073(5) 0.045(4) 0.008(4) 0.022(4) 0.024(4)
C7 0.060(4) 0.053(4) 0.065(5) 0.012(4) 0.013(4) 0.022(3)
C8 0.038(3) 0.032(3) 0.041(3) 0.001(3) -0.004(2) 0.005(2)
C9 0.045(3) 0.039(3) 0.065(4) -0.002(3) -0.009(3) 0.006(3)
C10 0.041(3) 0.058(4) 0.070(5) 0.003(4) -0.010(3) -0.005(3)
C11 0.037(3) 0.060(4) 0.058(4) 0.017(3) -0.007(3) 0.010(3)
C12 0.050(4) 0.042(4) 0.075(5) 0.011(3) -0.007(3) 0.013(3)
C13 0.048(4) 0.043(4) 0.057(4) 0.007(3) -0.008(3) 0.002(3)
C14 0.026(3) 0.037(3) 0.058(4) 0.001(3) 0.006(3) -0.001(2)
C15 0.030(3) 0.031(3) 0.060(4) -0.003(3) -0.008(3) 0.001(2)
C16 0.074(4) 0.038(3) 0.057(4) -0.008(3) -0.009(3) -0.003(3)
C17 0.088(5) 0.039(4) 0.076(5) -0.017(4) -0.010(4) 0.006(4)
C18 0.080(5) 0.035(4) 0.096(6) -0.011(4) -0.006(4) -0.011(4)
C19 0.048(4) 0.034(3) 0.093(6) 0.004(4) 0.000(4) -0.006(3)
C20 0.037(3) 0.038(3) 0.072(5) 0.001(3) 0.003(3) -0.003(3)
C21 0.034(3) 0.033(3) 0.063(4) -0.007(3) 0.004(3) -0.008(2)
C22 0.050(4) 0.058(4) 0.067(5) -0.002(4) 0.006(3) 0.001(3)
C23 0.056(4) 0.075(5) 0.079(5) -0.013(4) 0.029(4) 0.001(4)
C24 0.047(4) 0.069(5) 0.104(7) -0.018(5) 0.027(4) 0.007(4)
C25 0.047(4) 0.051(4) 0.082(5) -0.006(4) 0.000(4) 0.013(3)
C26 0.041(3) 0.041(3) 0.064(4) 0.003(3) 0.004(3) 0.006(3)
C27 0.039(3) 0.040(3) 0.038(3) 0.001(3) -0.007(2) 0.001(3)
C28 0.041(3) 0.040(3) 0.042(4) 0.009(3) 0.009(3) 0.004(3)
C29 0.045(4) 0.040(4) 0.080(5) 0.000(3) -0.017(3) 0.003(3)
C30 0.054(4) 0.035(4) 0.117(7) 0.006(4) -0.006(4) 0.006(3)
C31 0.072(5) 0.055(5) 0.103(7) 0.032(5) 0.001(5) 0.011(4)
C32 0.059(4) 0.059(4) 0.057(4) 0.014(4) -0.003(3) 0.011(3)
C33 0.051(4) 0.044(3) 0.045(4) 0.002(3) -0.003(3) 0.007(3)
C34 0.061(4) 0.040(3) 0.042(4) -0.006(3) -0.007(3) 0.008(3)
C35 0.069(5) 0.062(4) 0.083(6) -0.021(4) 0.001(4) -0.010(4)
C36 0.098(6) 0.067(5) 0.093(6) -0.031(5) -0.004(5) -0.022(5)
C37 0.115(7) 0.051(5) 0.107(7) -0.037(5) -0.013(6) 0.020(5)
C38 0.082(6) 0.064(5) 0.081(6) -0.027(4) -0.025(4) 0.028(4)
C39 0.064(4) 0.073(5) 0.057(4) -0.020(4) -0.017(3) 0.017(4)
C40 0.030(3) 0.036(3) 0.056(4) 0.003(3) 0.004(3) -0.002(2)
C41 0.031(3) 0.029(3) 0.064(4) 0.007(3) 0.000(3) -0.001(2)
C42 0.034(3) 0.049(4) 0.059(4) 0.003(3) -0.003(3) -0.006(3)
C43 0.035(3) 0.055(4) 0.077(5) 0.015(4) -0.008(3) 0.001(3)
C44 0.033(3) 0.048(4) 0.093(6) 0.002(4) -0.008(4) 0.005(3)
C45 0.037(3) 0.041(3) 0.083(5) -0.008(4) 0.010(3) 0.004(3)
C46 0.036(3) 0.045(3) 0.055(4) -0.002(3) 0.002(3) 0.002(3)
C47 0.032(3) 0.035(3) 0.075(5) 0.014(3) 0.008(3) 0.004(2)
C48 0.074(5) 0.041(4) 0.089(6) 0.000(4) 0.005(4) -0.006(3)
C49 0.073(5) 0.033(4) 0.130(8) -0.001(5) 0.002(5) -0.005(3)
C50 0.065(5) 0.052(5) 0.119(8) 0.040(5) 0.005(5) 0.005(4)
C51 0.064(5) 0.074(5) 0.089(6) 0.035(5) 0.000(4) 0.000(4)
C52 0.057(4) 0.047(4) 0.077(5) 0.013(4) 0.000(4) -0.005(3)
N2 0.044(3) 0.037(3) 0.039(3) -0.001(2) 0.000(2) 0.009(2)
N1 0.035(2) 0.031(2) 0.045(3) -0.001(2) -0.004(2) 0.0054(19)
N4 0.035(2) 0.024(2) 0.047(3) 0.001(2) 0.001(2) -0.0017(19)
N3 0.031(2) 0.027(2) 0.057(3) 0.001(2) 0.006(2) 0.0028(19)
N6 0.039(2) 0.030(2) 0.037(3) 0.002(2) 0.003(2) 0.0040(19)
N5 0.042(3) 0.030(2) 0.044(3) -0.008(2) -0.001(2) 0.004(2)
N8 0.029(2) 0.026(2) 0.047(3) 0.000(2) -0.003(2) -0.0009(18)
N7 0.035(2) 0.031(2) 0.055(3) 0.006(2) 0.004(2) 0.006(2)
Cl1 0.0429(9) 0.0281(8) 0.0558(11) -0.0011(7) -0.0003(7) 0.0083(6)
Cl1B 0.043(7) 0.029(6) 0.077(10) -0.010(6) 0.006(6) 0.000(5)

loop_
_atom_type_symbol
_atom_type_description
_atom_type_scat_dispersion_real
_atom_type_scat_dispersion_imag
_atom_type_scat_source
C C 0.0033 0.0016 'International Tables Vol C Tables 4.2.6.8 and 6.1.1.4'
H H 0.0000 0.0000 'International Tables Vol C Tables 4.2.6.8 and 6.1.1.4'
N N 0.0061 0.0033 'International Tables Vol C Tables 4.2.6.8 and 6.1.1.4'
Cl Cl 0.1484 0.1585 'International Tables Vol C Tables 4.2.6.8 and 6.1.1.4'
Ru Ru -1.2594 0.8363 'International Tables Vol C Tables 4.2.6.8 and 6.1.1.4'
I I -0.4742 1.8119 'International Tables Vol C Tables 4.2.6.8 and 6.1.1.4'

loop_
_geom_angle_atom_site_label_1
_geom_angle_atom_site_label_2
_geom_angle_atom_site_label_3
_geom_angle
N2 Ru2 N8 87.13(18)
N2 Ru2 N6 176.65(17)
N8 Ru2 N6 89.56(17)
N2 Ru2 N4 92.37(18)
N8 Ru2 N4 178.83(17)
N6 Ru2 N4 90.95(17)
N2 Ru2 Ru1 89.41(12)
N8 Ru2 Ru1 91.20(11)
N6 Ru2 Ru1 91.18(12)
N4 Ru2 Ru1 87.73(11)
N2 Ru2 Cl1B 92.4(4)
N8 Ru2 Cl1B 89.8(3)
N6 Ru2 Cl1B 87.0(4)
N4 Ru2 Cl1B 91.3(3)
Ru1 Ru2 Cl1B 178.0(3)
N3 Ru1 N1 88.49(18)
N3 Ru1 N7 176.86(16)
N1 Ru1 N7 90.47(18)
N3 Ru1 N5 89.22(18)
N1 Ru1 N5 174.67(17)
N7 Ru1 N5 91.56(18)
N3 Ru1 Ru2 90.64(11)
N1 Ru1 Ru2 88.12(11)
N7 Ru1 Ru2 86.37(11)
N5 Ru1 Ru2 87.09(12)
N3 Ru1 Cl1 93.95(12)
N1 Ru1 Cl1 94.31(12)
N7 Ru1 Cl1 89.09(12)
N5 Ru1 Cl1 90.65(12)
Ru2 Ru1 Cl1 174.86(4)
N1 C1 N2 120.8(5)
C7 C2 C3 118.4(5)
C7 C2 N2 121.0(5)
C3 C2 N2 120.5(5)
C2 C3 C4 121.4(6)
C5 C4 C3 118.0(6)
C6 C5 C4 121.3(6)
C6 C5 I2 118.7(5)
C4 C5 I2 119.8(5)
C5 C6 C7 120.1(6)
C2 C7 C6 120.7(6)
C9 C8 C13 119.4(5)
C9 C8 N1 118.7(5)
C13 C8 N1 121.8(5)
C8 C9 C10 120.9(6)
C11 C10 C9 119.7(6)
C10 C11 C12 120.3(6)
C10 C11 I1 119.9(5)
C12 C11 I1 119.7(4)
C11 C12 C13 119.7(6)
C8 C13 C12 119.8(6)
N3 C14 N4 123.2(5)
C16 C15 C20 120.0(5)
C16 C15 N4 118.8(5)
C20 C15 N4 121.0(5)
C17 C16 C15 119.4(6)
C16 C17 C18 122.0(7)
C16 C17 Cl2 118.1(6)
C18 C17 Cl2 119.9(5)
C19 C18 C17 116.7(6)
C18 C19 C20 123.9(7)
C18 C19 Cl3 118.3(5)
C20 C19 Cl3 117.7(6)
C19 C20 C15 118.0(6)
C26 C21 C22 120.5(5)
C26 C21 N3 120.4(5)
C22 C21 N3 119.0(5)
C21 C22 C23 117.8(7)
C24 C23 C22 121.3(7)
C24 C23 Cl5 119.9(5)
C22 C23 Cl5 118.8(7)
C25 C24 C23 118.7(6)
C24 C25 C26 121.8(7)
C24 C25 Cl4 119.3(5)
C26 C25 Cl4 118.9(6)
C21 C26 C25 119.8(6)
N5 C27 N6 122.4(5)
C33 C28 C29 119.1(6)
C33 C28 N6 123.6(5)
C29 C28 N6 117.3(5)
C28 C29 C30 119.8(7)
C31 C30 C29 121.3(7)
C31 C30 Cl6 119.8(6)
C29 C30 Cl6 118.9(6)
C32 C31 C30 117.4(7)
C33 C32 C31 122.4(7)
C33 C32 Cl7 118.3(5)
C31 C32 Cl7 119.3(6)
C32 C33 C28 119.8(6)
C39 C34 C35 118.9(6)
C39 C34 N5 122.7(6)
C35 C34 N5 118.3(5)
C36 C35 C34 118.4(7)
C37 C36 C35 122.1(8)
C37 C36 Cl9 120.6(6)
C35 C36 Cl9 117.3(7)
C38 C37 C36 118.5(7)
C37 C38 C39 121.4(7)
C37 C38 Cl8 119.0(6)
C39 C38 Cl8 119.6(7)
C34 C39 C38 120.6(7)
N8 C40 N7 121.0(5)
C42 C41 C46 120.8(5)
C42 C41 N8 118.4(5)
C46 C41 N8 120.6(5)
C41 C42 C43 119.1(6)
C44 C43 C42 121.1(6)
C44 C43 Cl10 119.3(5)
C42 C43 Cl10 119.6(5)
C45 C44 C43 118.2(6)
C44 C45 C46 123.0(6)
C44 C45 Cl11 118.2(5)
C46 C45 Cl11 118.8(6)
C41 C46 C45 117.7(6)
C52 C47 C48 119.5(6)
C52 C47 N7 120.0(6)
C48 C47 N7 120.4(6)
C47 C48 C49 119.3(8)
C50 C49 C48 121.9(8)
C50 C49 Cl12 119.6(6)
C48 C49 Cl12 118.5(8)
C51 C50 C49 117.8(7)
C50 C51 C52 122.1(8)
C50 C51 Cl13 118.7(6)
C52 C51 Cl13 119.3(7)
C47 C52 C51 119.4(7)
C1 N2 C2 115.1(5)
C1 N2 Ru2 117.8(3)
C2 N2 Ru2 126.5(4)
C1 N1 C8 113.9(5)
C1 N1 Ru1 118.8(4)
C8 N1 Ru1 125.7(3)
C14 N4 C15 117.3(4)
C14 N4 Ru2 119.1(3)
C15 N4 Ru2 123.1(3)
C14 N3 C21 115.1(4)
C14 N3 Ru1 116.4(3)
C21 N3 Ru1 128.5(3)
C27 N6 C28 118.4(5)
C27 N6 Ru2 116.6(4)
C28 N6 Ru2 124.5(3)
C27 N5 C34 115.5(5)
C27 N5 Ru1 120.5(4)
C34 N5 Ru1 123.8(4)
C40 N8 C41 119.9(4)
C40 N8 Ru2 117.6(3)
C41 N8 Ru2 121.9(3)
C40 N7 C47 117.1(4)
C40 N7 Ru1 120.5(4)
C47 N7 Ru1 122.3(3)

loop_
_geom_bond_atom_site_label_1
_geom_bond_atom_site_label_2
_geom_bond_distance
Ru2 N2 2.050(5)
Ru2 N8 2.054(4)
Ru2 N6 2.072(5)
Ru2 N4 2.078(4)
Ru2 Ru1 2.3374(6)
Ru2 Cl1B 2.451(10)
Ru1 N3 2.084(4)
Ru1 N1 2.084(5)
Ru1 N7 2.092(4)
Ru1 N5 2.093(5)
Ru1 Cl1 2.3985(15)
I2 C5 2.107(6)
I1 C11 2.102(6)
Cl2 C17 1.757(7)
Cl3 C19 1.752(7)
Cl4 C25 1.745(7)
Cl5 C23 1.720(8)
Cl6 C30 1.723(7)
Cl7 C32 1.739(7)
Cl8 C38 1.725(8)
Cl9 C36 1.741(9)
Cl10 C43 1.731(7)
Cl11 C45 1.743(7)
Cl12 C49 1.738(9)
Cl13 C51 1.720(9)
C1 N1 1.317(6)
C1 N2 1.360(7)
C2 C7 1.367(8)
C2 C3 1.370(8)
C2 N2 1.429(7)
C3 C4 1.393(8)
C4 C5 1.381(9)
C5 C6 1.334(9)
C6 C7 1.385(8)
C8 C9 1.373(8)
C8 C13 1.387(7)
C8 N1 1.446(7)
C9 C10 1.377(8)
C10 C11 1.370(9)
C11 C12 1.381(9)
C12 C13 1.388(8)
C14 N3 1.318(7)
C14 N4 1.326(6)
C15 C16 1.388(8)
C15 C20 1.396(8)
C15 N4 1.426(6)
C16 C17 1.370(9)
C17 C18 1.402(10)
C18 C19 1.358(10)
C19 C20 1.379(8)
C21 C26 1.370(8)
C21 C22 1.402(9)
C21 N3 1.444(6)
C22 C23 1.404(9)
C23 C24 1.387(10)
C24 C25 1.358(10)
C25 C26 1.382(8)
C27 N5 1.306(7)
C27 N6 1.330(7)
C28 C33 1.382(8)
C28 C29 1.391(8)
C28 N6 1.437(7)
C29 C30 1.392(9)
C30 C31 1.386(11)
C31 C32 1.381(10)
C32 C33 1.375(8)
C34 C39 1.369(8)
C34 C35 1.408(9)
C34 N5 1.430(7)
C35 C36 1.381(9)
C36 C37 1.365(11)
C37 C38 1.359(11)
C38 C39 1.371(9)
C40 N8 1.312(6)
C40 N7 1.328(6)
C41 C42 1.376(9)
C41 C46 1.390(8)
C41 N8 1.443(7)
C42 C43 1.405(8)
C43 C44 1.375(9)
C44 C45 1.363(10)
C45 C46 1.395(8)
C47 C52 1.386(9)
C47 C48 1.387(9)
C47 N7 1.432(7)
C48 C49 1.392(9)
C49 C50 1.381(12)
C50 C51 1.366(11)
C51 C52 1.394(9)

loop_
_geom_torsion_atom_site_label_1
_geom_torsion_atom_site_label_2
_geom_torsion_atom_site_label_3
_geom_torsion_atom_site_label_4
_geom_torsion
N2 Ru2 Ru1 N3 -105.21(18)
N8 Ru2 Ru1 N3 167.67(19)
N6 Ru2 Ru1 N3 78.08(18)
N4 Ru2 Ru1 N3 -12.82(18)
Cl1B Ru2 Ru1 N3 49(8)
N2 Ru2 Ru1 N1 -16.75(17)
N8 Ru2 Ru1 N1 -103.87(17)
N6 Ru2 Ru1 N1 166.55(16)
N4 Ru2 Ru1 N1 75.65(18)
Cl1B Ru2 Ru1 N1 137(8)
N2 Ru2 Ru1 N7 73.85(19)
N8 Ru2 Ru1 N7 -13.27(19)
N6 Ru2 Ru1 N7 -102.86(18)
N4 Ru2 Ru1 N7 166.24(19)
Cl1B Ru2 Ru1 N7 -132(8)
N2 Ru2 Ru1 N5 165.60(17)
N8 Ru2 Ru1 N5 78.48(17)
N6 Ru2 Ru1 N5 -11.10(16)
N4 Ru2 Ru1 N5 -102.00(18)
Cl1B Ru2 Ru1 N5 -40(8)
N2 Ru2 Ru1 Cl1 101.7(5)
N8 Ru2 Ru1 Cl1 14.5(5)
N6 Ru2 Ru1 Cl1 -75.1(5)
N4 Ru2 Ru1 Cl1 -166.0(5)
Cl1B Ru2 Ru1 Cl1 -104(8)
C7 C2 C3 C4 3.1(10)
N2 C2 C3 C4 178.9(6)
C2 C3 C4 C5 -0.1(11)
C3 C4 C5 C6 -2.0(11)
C3 C4 C5 I2 -176.9(5)
C4 C5 C6 C7 1.1(12)
I2 C5 C6 C7 176.1(6)
C3 C2 C7 C6 -4.1(10)
N2 C2 C7 C6 -179.9(6)
C5 C6 C7 C2 2.1(12)
C13 C8 C9 C10 1.4(9)
N1 C8 C9 C10 -177.1(6)
C8 C9 C10 C11 2.4(10)
C9 C10 C11 C12 -4.0(10)
C9 C10 C11 I1 175.7(5)
C10 C11 C12 C13 1.7(10)
I1 C11 C12 C13 -178.0(5)
C9 C8 C13 C12 -3.7(9)
N1 C8 C13 C12 174.8(5)
C11 C12 C13 C8 2.2(10)
C20 C15 C16 C17 -0.2(9)
N4 C15 C16 C17 -175.3(6)
C15 C16 C17 C18 -1.7(11)
C15 C16 C17 Cl2 175.5(5)
C16 C17 C18 C19 1.0(12)
Cl2 C17 C18 C19 -176.1(6)
C17 C18 C19 C20 1.5(11)
C17 C18 C19 Cl3 179.3(6)
C18 C19 C20 C15 -3.3(10)
Cl3 C19 C20 C15 178.9(5)
C16 C15 C20 C19 2.5(9)
N4 C15 C20 C19 177.6(5)
C26 C21 C22 C23 -0.2(9)
N3 C21 C22 C23 177.4(6)
C21 C22 C23 C24 1.9(10)
C21 C22 C23 Cl5 -176.9(5)
C22 C23 C24 C25 -2.3(11)
Cl5 C23 C24 C25 176.5(6)
C23 C24 C25 C26 1.0(11)
C23 C24 C25 Cl4 -177.2(6)
C22 C21 C26 C25 -1.0(9)
N3 C21 C26 C25 -178.7(6)
C24 C25 C26 C21 0.6(10)
Cl4 C25 C26 C21 178.9(5)
C33 C28 C29 C30 -5.1(9)
N6 C28 C29 C30 176.1(5)
C28 C29 C30 C31 2.6(10)
C28 C29 C30 Cl6 -176.1(5)
C29 C30 C31 C32 1.6(11)
Cl6 C30 C31 C32 -179.7(5)
C30 C31 C32 C33 -3.2(11)
C30 C31 C32 Cl7 177.3(6)
C31 C32 C33 C28 0.7(9)
Cl7 C32 C33 C28 -179.9(5)
C29 C28 C33 C32 3.6(8)
N6 C28 C33 C32 -177.7(5)
C39 C34 C35 C36 2.6(11)
N5 C34 C35 C36 -179.3(7)
C34 C35 C36 C37 0.6(13)
C34 C35 C36 Cl9 -177.8(6)
C35 C36 C37 C38 -3.1(15)
Cl9 C36 C37 C38 175.3(7)
C36 C37 C38 C39 2.4(14)
C36 C37 C38 Cl8 -176.2(7)
C35 C34 C39 C38 -3.4(11)
N5 C34 C39 C38 178.6(7)
C37 C38 C39 C34 0.9(13)
Cl8 C38 C39 C34 179.5(6)
C46 C41 C42 C43 3.6(8)
N8 C41 C42 C43 -172.4(5)
C41 C42 C43 C44 0.0(9)
C41 C42 C43 Cl10 177.2(4)
C42 C43 C44 C45 -2.7(9)
Cl10 C43 C44 C45 -179.9(5)
C43 C44 C45 C46 1.9(10)
C43 C44 C45 Cl11 179.9(5)
C42 C41 C46 C45 -4.3(8)
N8 C41 C46 C45 171.6(5)
C44 C45 C46 C41 1.6(9)
Cl11 C45 C46 C41 -176.4(4)
C52 C47 C48 C49 0.9(10)
N7 C47 C48 C49 179.9(6)
C47 C48 C49 C50 -0.1(11)
C47 C48 C49 Cl12 179.8(5)
C48 C49 C50 C51 -0.2(12)
Cl12 C49 C50 C51 180.0(6)
C49 C50 C51 C52 -0.3(11)
C49 C50 C51 Cl13 178.5(6)
C48 C47 C52 C51 -1.4(9)
N7 C47 C52 C51 179.6(6)
C50 C51 C52 C47 1.1(11)
Cl13 C51 C52 C47 -177.7(5)
N1 C1 N2 C2 160.1(5)
N1 C1 N2 Ru2 -11.8(7)
C7 C2 N2 C1 -36.8(8)
C3 C2 N2 C1 147.5(6)
C7 C2 N2 Ru2 134.3(5)
C3 C2 N2 Ru2 -41.4(8)
N8 Ru2 N2 C1 111.9(4)
N6 Ru2 N2 C1 121(3)
N4 Ru2 N2 C1 -67.0(4)
Ru1 Ru2 N2 C1 20.7(4)
Cl1B Ru2 N2 C1 -158.4(5)
N8 Ru2 N2 C2 -59.0(4)
N6 Ru2 N2 C2 -50(3)
N4 Ru2 N2 C2 122.1(4)
Ru1 Ru2 N2 C2 -150.2(4)
Cl1B Ru2 N2 C2 30.7(5)
N2 C1 N1 C8 159.0(5)
N2 C1 N1 Ru1 -7.2(7)
C9 C8 N1 C1 -54.7(7)
C13 C8 N1 C1 126.7(6)
C9 C8 N1 Ru1 110.4(5)
C13 C8 N1 Ru1 -68.1(7)
N3 Ru1 N1 C1 109.0(4)
N7 Ru1 N1 C1 -68.0(4)
N5 Ru1 N1 C1 44.4(19)
Ru2 Ru1 N1 C1 18.3(4)
Cl1 Ru1 N1 C1 -157.1(4)
N3 Ru1 N1 C8 -55.5(4)
N7 Ru1 N1 C8 127.5(4)
N5 Ru1 N1 C8 -120.0(17)
Ru2 Ru1 N1 C8 -146.1(4)
Cl1 Ru1 N1 C8 38.4(4)
N3 C14 N4 C15 177.4(5)
N3 C14 N4 Ru2 -9.9(8)
C16 C15 N4 C14 -136.5(6)
C20 C15 N4 C14 48.4(8)
C16 C15 N4 Ru2 51.0(7)
C20 C15 N4 Ru2 -124.1(5)
N2 Ru2 N4 C14 105.4(5)
N8 Ru2 N4 C14 41(9)
N6 Ru2 N4 C14 -75.0(5)
Ru1 Ru2 N4 C14 16.1(4)
Cl1B Ru2 N4 C14 -162.1(5)
N2 Ru2 N4 C15 -82.2(5)
N8 Ru2 N4 C15 -147(9)
N6 Ru2 N4 C15 97.3(5)
Ru1 Ru2 N4 C15 -171.5(4)
Cl1B Ru2 N4 C15 10.3(6)
N4 C14 N3 C21 176.8(5)
N4 C14 N3 Ru1 -4.8(8)
C26 C21 N3 C14 120.8(6)
C22 C21 N3 C14 -56.9(7)
C26 C21 N3 Ru1 -57.4(7)
C22 C21 N3 Ru1 124.9(5)
N1 Ru1 N3 C14 -74.4(4)
N7 Ru1 N3 C14 -4(4)
N5 Ru1 N3 C14 100.8(4)
Ru2 Ru1 N3 C14 13.7(4)
Cl1 Ru1 N3 C14 -168.6(4)
N1 Ru1 N3 C21 103.8(5)
N7 Ru1 N3 C21 174(3)
N5 Ru1 N3 C21 -81.1(5)
Ru2 Ru1 N3 C21 -168.1(5)
Cl1 Ru1 N3 C21 9.5(5)
N5 C27 N6 C28 179.6(4)
N5 C27 N6 Ru2 -8.8(6)
C33 C28 N6 C27 25.8(7)
C29 C28 N6 C27 -155.5(5)
C33 C28 N6 Ru2 -145.1(5)
C29 C28 N6 Ru2 33.7(6)
N2 Ru2 N6 C27 -86(3)
N8 Ru2 N6 C27 -76.9(4)
N4 Ru2 N6 C27 102.0(4)
Ru1 Ru2 N6 C27 14.2(4)
Cl1B Ru2 N6 C27 -166.7(4)
N2 Ru2 N6 C28 85(3)
N8 Ru2 N6 C28 94.0(4)
N4 Ru2 N6 C28 -87.0(4)
Ru1 Ru2 N6 C28 -174.8(4)
Cl1B Ru2 N6 C28 4.2(5)
N6 C27 N5 C34 172.1(5)
N6 C27 N5 Ru1 -3.9(7)
C39 C34 N5 C27 110.7(7)
C35 C34 N5 C27 -67.3(7)
C39 C34 N5 Ru1 -73.5(7)
C35 C34 N5 Ru1 108.5(6)
N3 Ru1 N5 C27 -78.8(4)
N1 Ru1 N5 C27 -14(2)
N7 Ru1 N5 C27 98.1(4)
Ru2 Ru1 N5 C27 11.8(4)
Cl1 Ru1 N5 C27 -172.8(4)
N3 Ru1 N5 C34 105.6(4)
N1 Ru1 N5 C34 170.1(16)
N7 Ru1 N5 C34 -77.5(4)
Ru2 Ru1 N5 C34 -163.8(4)
Cl1 Ru1 N5 C34 11.6(4)
N7 C40 N8 C41 178.0(5)
N7 C40 N8 Ru2 -10.3(7)
C42 C41 N8 C40 -112.3(6)
C46 C41 N8 C40 71.6(7)
C42 C41 N8 Ru2 76.3(6)
C46 C41 N8 Ru2 -99.7(5)
N2 Ru2 N8 C40 -72.2(4)
N6 Ru2 N8 C40 108.3(4)
N4 Ru2 N8 C40 -7(9)
Ru1 Ru2 N8 C40 17.1(4)
Cl1B Ru2 N8 C40 -164.6(5)
N2 Ru2 N8 C41 99.3(4)
N6 Ru2 N8 C41 -80.2(4)
N4 Ru2 N8 C41 164(9)
Ru1 Ru2 N8 C41 -171.3(4)
Cl1B Ru2 N8 C41 6.9(5)
N8 C40 N7 C47 176.3(6)
N8 C40 N7 Ru1 -5.0(8)
C52 C47 N7 C40 -95.4(7)
C48 C47 N7 C40 85.5(7)
C52 C47 N7 Ru1 85.8(6)
C48 C47 N7 Ru1 -93.2(6)
N3 Ru1 N7 C40 32(4)
N1 Ru1 N7 C40 102.4(5)
N5 Ru1 N7 C40 -72.7(5)
Ru2 Ru1 N7 C40 14.3(4)
Cl1 Ru1 N7 C40 -163.3(4)
N3 Ru1 N7 C47 -150(3)
N1 Ru1 N7 C47 -78.9(5)
N5 Ru1 N7 C47 106.0(5)
Ru2 Ru1 N7 C47 -167.0(5)
Cl1 Ru1 N7 C47 15.4(5)
